data_1508634
loop_
_publ_author_name
'Fukunaga, Yasuaki'
'Uchida, Tatsuya'
'Ito, Yutaro'
'Matsumoto, Kenji'
'Katsuki, Tsutomu'

_publ_section_title
;
 Ru(CO)-salen-catalyzed synthesis of enantiopure aziridinyl ketones and
 formal asymmetric synthesis of (+)-PD 128907.
;
_journal_issue 17
_journal_name_full 'Organic letters'
_journal_page_first 4658
_journal_page_last 4661
_journal_paper_doi 10.1021/ol302095r
_journal_volume 14
_journal_year 2012
_chemical_absolute_configuration rmad
_chemical_formula_moiety 'C15 H23 N O5 S Si'
_chemical_formula_sum 'C15 H23 N O5 S Si'
_chemical_formula_weight 357.50
_chemical_name_common 3-amino-6-methoxychroman-4-one
_chemical_name_systematic 3-(2-trimethylsilylethansulfonyl)amido-6-methoxychroman-4-one
_space_group_IT_number 19
_symmetry_cell_setting orthorhombic
_symmetry_Int_Tables_number 19
_symmetry_space_group_name_Hall 'P 2ac 2ab'
_symmetry_space_group_name_H-M 'P 21 21 21'
_atom_sites_solution_hydrogens geom
_atom_sites_solution_primary direct
_atom_sites_solution_secondary difmap
_audit_creation_method SHELXL-97
_cell_angle_alpha 90.00
_cell_angle_beta 90.00
_cell_angle_gamma 90.00
_cell_formula_units_Z 4
_cell_length_a 6.277(4)
_cell_length_b 12.925(7)
_cell_length_c 22.242(12)
_cell_measurement_temperature 100
_cell_volume 1804.5(18)
_computing_cell_refinement 'Bruker SAINT'
_computing_data_collection 'Bruker APEX2'
_computing_data_reduction 'Bruker SAINT'
_computing_molecular_graphics 'Bruker SHELXTL'
_computing_publication_material 'Bruker SHELXTL'
_computing_structure_refinement 'SHELXL-97 (Sheldrick, 1997)'
_computing_structure_solution 'SHELXS-97 (Sheldrick, 1990)'
_diffrn_ambient_temperature 100
_diffrn_detector_area_resol_mean 8.333
_diffrn_measured_fraction_theta_full 0.996
_diffrn_measured_fraction_theta_max 0.996
_diffrn_measurement_device_type 'Bruker APEX-II CCD'
_diffrn_measurement_method '\f and \w scans'
_diffrn_radiation_monochromator graphite
_diffrn_radiation_probe x-ray
_diffrn_radiation_type MoK\a
_diffrn_radiation_wavelength 0.71073
_diffrn_reflns_av_R_equivalents 0.0382
_diffrn_reflns_av_sigmaI/netI 0.0251
_diffrn_reflns_limit_h_max 8
_diffrn_reflns_limit_h_min -8
_diffrn_reflns_limit_k_max 16
_diffrn_reflns_limit_k_min -16
_diffrn_reflns_limit_l_max 28
_diffrn_reflns_limit_l_min -28
_diffrn_reflns_number 20647
_diffrn_reflns_theta_full 27.51
_diffrn_reflns_theta_max 27.51
_diffrn_reflns_theta_min 1.82
_diffrn_source 'fine-focus sealed tube'
_diffrn_standards_number 0
_exptl_absorpt_coefficient_mu 0.268
_exptl_absorpt_correction_T_max 0.9876
_exptl_absorpt_correction_T_min 0.9633
_exptl_absorpt_correction_type empirical
_exptl_absorpt_process_details
;
SADABS Sheldrick 1996
;
_exptl_crystal_colour colourless
_exptl_crystal_density_diffrn 1.316
_exptl_crystal_density_method 'not measured'
_exptl_crystal_description needle
_exptl_crystal_F_000 760.0
_exptl_crystal_recrystallization_method CH2Cl2/Hexane
_exptl_crystal_size_max 0.15
_exptl_crystal_size_mid 0.10
_exptl_crystal_size_min 0.05
_refine_diff_density_max 0.366
_refine_diff_density_min -0.336
_refine_diff_density_rms 0.043
_refine_ls_abs_structure_details 'Flack H D (1983), Acta Cryst. A39, 876-881'
_refine_ls_abs_structure_Flack 0.05(6)
_refine_ls_extinction_method none
_refine_ls_goodness_of_fit_ref 1.052
_refine_ls_hydrogen_treatment constr
_refine_ls_matrix_type full
_refine_ls_number_parameters 212
_refine_ls_number_reflns 4123
_refine_ls_number_restraints 0
_refine_ls_restrained_S_all 1.052
_refine_ls_R_factor_all 0.0291
_refine_ls_R_factor_gt 0.0272
_refine_ls_shift/su_max 0.001
_refine_ls_shift/su_mean 0.000
_refine_ls_structure_factor_coef Fsqd
_refine_ls_weighting_details 'calc w=1/[\s^2^(Fo^2^)+(0.0434P)^2^+0.1316P] where P=(Fo^2^+2Fc^2^)/3'
_refine_ls_weighting_scheme calc
_refine_ls_wR_factor_gt 0.0698
_refine_ls_wR_factor_ref 0.0709
_reflns_number_gt 3962
_reflns_number_total 4123
_reflns_threshold_expression >2sigma(I)
_cod_data_source_file ol302095r_si_002.cif
_cod_data_source_block SL_1665
_cod_original_cell_volume 1804.5(17)
_cod_database_code 1508634

loop_
_symmetry_equiv_pos_as_xyz
'x, y, z'
'x+1/2, -y+1/2, -z'
'-x, y+1/2, -z+1/2'
'-x+1/2, -y, z+1/2'

loop_
_atom_site_label
_atom_site_type_symbol
_atom_site_fract_x
_atom_site_fract_y
_atom_site_fract_z
_atom_site_U_iso_or_equiv
_atom_site_adp_type
_atom_site_occupancy
_atom_site_symmetry_multiplicity
_atom_site_calc_flag
_atom_site_refinement_flags
S1 S 0.42393(5) 0.75848(3) 0.069576(15) 0.01532(8) Uani 1 1 d .
Si2 Si 0.34787(7) 0.42992(3) 0.009896(19) 0.01918(10) Uani 1 1 d .
O1 O 1.5005(2) 0.53800(10) 0.27073(6) 0.0324(3) Uani 1 1 d .
O2 O 0.9034(2) 0.84699(10) 0.23725(5) 0.0312(3) Uani 1 1 d .
O4 O 0.42839(18) 0.79805(8) 0.00883(5) 0.0190(2) Uani 1 1 d .
O3 O 0.29444(19) 0.81024(9) 0.11381(5) 0.0234(3) Uani 1 1 d .
N1 N 0.6686(2) 0.76345(10) 0.09269(5) 0.0180(2) Uani 1 1 d .
H1 H 0.7687 0.7725 0.0668 0.022 Uiso 1 1 calc R
O5 O 0.8597(2) 0.58292(9) 0.13643(5) 0.0273(3) Uani 1 1 d .
C11 C 0.3453(2) 0.62650(10) 0.06699(7) 0.0178(3) Uani 1 1 d .
H11A H 0.3763 0.5946 0.1055 0.021 Uiso 1 1 calc R
H11B H 0.1925 0.6230 0.0608 0.021 Uiso 1 1 calc R
C12 C 0.4559(2) 0.56491(11) 0.01759(7) 0.0183(3) Uani 1 1 d .
H12A H 0.6071 0.5613 0.0263 0.022 Uiso 1 1 calc R
H12B H 0.4389 0.6009 -0.0204 0.022 Uiso 1 1 calc R
C2 C 0.7244(2) 0.75301(12) 0.15610(6) 0.0192(3) Uani 1 1 d .
H2 H 0.5937 0.7417 0.1793 0.023 Uiso 1 1 calc R
C15 C 0.0506(3) 0.43381(13) 0.00558(9) 0.0297(4) Uani 1 1 d .
H15A H -0.0025 0.3660 -0.0037 0.045 Uiso 1 1 calc R
H15B H 0.0078 0.4813 -0.0253 0.045 Uiso 1 1 calc R
H15C H -0.0061 0.4561 0.0435 0.045 Uiso 1 1 calc R
C3 C 0.8749(3) 0.66115(12) 0.16650(7) 0.0195(3) Uani 1 1 d .
C4 C 1.0392(3) 0.67593(12) 0.21335(6) 0.0201(3) Uani 1 1 d .
C1 C 0.8255(3) 0.85400(13) 0.17635(7) 0.0240(3) Uani 1 1 d .
H1A H 0.9426 0.8711 0.1497 0.029 Uiso 1 1 calc R
H1B H 0.7210 0.9091 0.1738 0.029 Uiso 1 1 calc R
C5 C 1.1913(3) 0.59913(12) 0.22435(7) 0.0216(3) Uani 1 1 d .
H5 H 1.1836 0.5366 0.2038 0.026 Uiso 1 1 calc R
C13 C 0.4313(3) 0.35264(13) 0.07670(8) 0.0313(4) Uani 1 1 d .
H13A H 0.3768 0.3844 0.1126 0.047 Uiso 1 1 calc R
H13B H 0.5840 0.3501 0.0786 0.047 Uiso 1 1 calc R
H13C H 0.3759 0.2836 0.0733 0.047 Uiso 1 1 calc R
C14 C 0.4600(3) 0.37365(13) -0.06080(8) 0.0301(4) Uani 1 1 d .
H14A H 0.6128 0.3756 -0.0591 0.045 Uiso 1 1 calc R
H14B H 0.4114 0.4132 -0.0947 0.045 Uiso 1 1 calc R
H14C H 0.4133 0.3033 -0.0649 0.045 Uiso 1 1 calc R
C7 C 1.3607(3) 0.70853(14) 0.29765(8) 0.0305(4) Uani 1 1 d .
H7 H 1.4684 0.7195 0.3256 0.037 Uiso 1 1 calc R
C8 C 1.2093(3) 0.78428(15) 0.28804(8) 0.0320(4) Uani 1 1 d .
H8 H 1.2147 0.8455 0.3099 0.038 Uiso 1 1 calc R
C9 C 1.0483(3) 0.76938(13) 0.24566(7) 0.0239(3) Uani 1 1 d .
C6 C 1.3531(3) 0.61542(13) 0.26558(7) 0.0248(3) Uani 1 1 d .
C10 C 1.6605(3) 0.54838(16) 0.31629(9) 0.0378(5) Uani 1 1 d .
H10A H 1.7459 0.6084 0.3082 0.057 Uiso 1 1 calc R
H10B H 1.7495 0.4880 0.3164 0.057 Uiso 1 1 calc R
H10C H 1.5934 0.5557 0.3548 0.057 Uiso 1 1 calc R

loop_
_atom_site_aniso_label
_atom_site_aniso_U_11
_atom_site_aniso_U_22
_atom_site_aniso_U_33
_atom_site_aniso_U_23
_atom_site_aniso_U_13
_atom_site_aniso_U_12
S1 0.01409(16) 0.01579(16) 0.01608(15) -0.00068(13) 0.00010(13) 0.00023(13)
Si2 0.0198(2) 0.01531(19) 0.0224(2) -0.00059(15) -0.00387(17) 0.00029(16)
O1 0.0289(6) 0.0363(7) 0.0319(7) 0.0112(5) -0.0064(5) 0.0028(5)
O2 0.0356(7) 0.0343(6) 0.0237(6) -0.0128(5) -0.0105(5) 0.0086(6)
O4 0.0200(5) 0.0182(5) 0.0189(5) 0.0013(4) -0.0028(5) -0.0010(4)
O3 0.0218(6) 0.0240(6) 0.0244(6) -0.0038(4) 0.0039(5) 0.0034(5)
N1 0.0142(6) 0.0257(6) 0.0140(5) -0.0004(5) 0.0003(5) -0.0020(5)
O5 0.0356(7) 0.0212(5) 0.0251(6) -0.0038(4) -0.0080(5) -0.0007(5)
C11 0.0171(7) 0.0159(6) 0.0204(7) 0.0016(5) 0.0011(6) -0.0023(5)
C12 0.0178(7) 0.0171(6) 0.0201(7) -0.0011(6) 0.0003(6) -0.0007(6)
C2 0.0177(7) 0.0252(8) 0.0147(6) -0.0016(6) 0.0000(5) 0.0000(6)
C15 0.0213(8) 0.0242(8) 0.0437(10) -0.0045(7) -0.0047(7) -0.0034(7)
C3 0.0200(8) 0.0232(7) 0.0154(6) 0.0018(5) 0.0004(6) -0.0029(6)
C4 0.0226(8) 0.0244(8) 0.0133(7) 0.0018(5) 0.0016(6) -0.0031(6)
C1 0.0238(8) 0.0245(8) 0.0237(8) -0.0051(6) -0.0055(7) 0.0034(7)
C5 0.0257(8) 0.0234(8) 0.0156(7) 0.0045(6) 0.0006(6) -0.0048(6)
C13 0.0407(10) 0.0212(7) 0.0320(9) 0.0053(7) -0.0066(8) 0.0002(7)
C14 0.0327(10) 0.0268(8) 0.0307(9) -0.0073(7) -0.0019(8) 0.0030(7)
C7 0.0302(9) 0.0411(10) 0.0203(8) 0.0015(7) -0.0098(7) -0.0037(8)
C8 0.0398(11) 0.0348(10) 0.0212(8) -0.0093(7) -0.0090(7) 0.0006(8)
C9 0.0252(8) 0.0300(8) 0.0165(7) -0.0038(6) -0.0031(6) 0.0007(7)
C6 0.0255(8) 0.0302(8) 0.0187(7) 0.0093(6) -0.0005(7) -0.0024(7)
C10 0.0279(9) 0.0459(11) 0.0395(10) 0.0201(9) -0.0091(8) -0.0037(8)

loop_
_atom_type_symbol
_atom_type_description
_atom_type_scat_dispersion_real
_atom_type_scat_dispersion_imag
_atom_type_scat_source
C C 0.0033 0.0016 'International Tables Vol C Tables 4.2.6.8 and 6.1.1.4'
H H 0.0000 0.0000 'International Tables Vol C Tables 4.2.6.8 and 6.1.1.4'
N N 0.0061 0.0033 'International Tables Vol C Tables 4.2.6.8 and 6.1.1.4'
O O 0.0106 0.0060 'International Tables Vol C Tables 4.2.6.8 and 6.1.1.4'
Si Si 0.0817 0.0704 'International Tables Vol C Tables 4.2.6.8 and 6.1.1.4'
S S 0.1246 0.1234 'International Tables Vol C Tables 4.2.6.8 and 6.1.1.4'

loop_
_geom_angle_atom_site_label_1
_geom_angle_atom_site_label_2
_geom_angle_atom_site_label_3
_geom_angle
O3 S1 O4 119.02(7)
O3 S1 N1 107.44(7)
O4 S1 N1 105.32(7)
O3 S1 C11 108.13(7)
O4 S1 C11 108.35(7)
N1 S1 C11 108.15(7)
C13 Si2 C15 109.60(9)
C13 Si2 C14 110.85(9)
C15 Si2 C14 110.06(9)
C13 Si2 C12 108.86(8)
C15 Si2 C12 109.87(8)
C14 Si2 C12 107.56(8)
C6 O1 C10 117.70(15)
C9 O2 C1 113.59(12)
C2 N1 S1 122.01(10)
C12 C11 S1 113.47(10)
C11 C12 Si2 112.70(10)
N1 C2 C1 107.89(13)
N1 C2 C3 111.39(12)
C1 C2 C3 111.27(13)
O5 C3 C4 123.36(15)
O5 C3 C2 120.79(14)
C4 C3 C2 115.82(13)
C5 C4 C9 119.49(15)
C5 C4 C3 120.50(14)
C9 C4 C3 119.97(14)
O2 C1 C2 111.46(13)
C6 C5 C4 120.56(15)
C8 C7 C6 120.47(16)
C7 C8 C9 120.34(16)
O2 C9 C8 118.24(15)
O2 C9 C4 122.21(14)
C8 C9 C4 119.55(16)
O1 C6 C5 116.14(15)
O1 C6 C7 124.27(16)
C5 C6 C7 119.57(16)

loop_
_geom_bond_atom_site_label_1
_geom_bond_atom_site_label_2
_geom_bond_distance
S1 O3 1.4408(12)
S1 O4 1.4450(13)
S1 N1 1.6211(15)
S1 C11 1.7768(16)
Si2 C13 1.8654(18)
Si2 C15 1.869(2)
Si2 C14 1.8699(19)
Si2 C12 1.8798(17)
O1 C6 1.368(2)
O1 C10 1.433(2)
O2 C9 1.367(2)
O2 C1 1.443(2)
N1 C2 1.4595(19)
O5 C3 1.216(2)
C11 C12 1.524(2)
C2 C1 1.519(2)
C2 C3 1.535(2)
C3 C4 1.478(2)
C4 C5 1.399(2)
C4 C9 1.407(2)
C5 C6 1.385(2)
C7 C8 1.381(3)
C7 C6 1.400(3)
C8 C9 1.395(2)

loop_
_cod_related_entry_id
_cod_related_entry_database
_cod_related_entry_code
1 ChemSpider 30652028
